data_7214921
loop_
_publ_author_name
'Chen, Kai'
'Liang, Li-Li'
'Liu, Hao-Jing'
'Tao, Zhu'
'Xue, Sai-Feng'
'Zhang, Yun-Qian'
'Zhu, Qian-Jiang'

_publ_section_title
;
 p-Hydroxybenzoic acid-assisted homochiral 1D-helical coordination
 polymers from calcium cations and cucurbit[5]uril
;
_journal_issue 23
_journal_name_full CrystEngComm
_journal_page_first 8049
_journal_paper_doi 10.1039/c2ce25958c
_journal_volume 14
_journal_year 2012
_chemical_formula_moiety 'C30 H38 Ca N20 O14, C7 H6 O3, 2Cl, 12(H2 O)'
_chemical_formula_sum 'C37 H68 Ca Cl2 N20 O29'
_chemical_formula_weight 1368.09
_chemical_name_systematic
;
?
;
_space_group_IT_number 170
_symmetry_cell_setting hexagonal
_symmetry_space_group_name_Hall 'P 65'
_symmetry_space_group_name_H-M 'P 65'
_atom_sites_solution_hydrogens geom
_atom_sites_solution_primary direct
_atom_sites_solution_secondary difmap
_audit_creation_method SHELXL-97
_cell_angle_alpha 90.00
_cell_angle_beta 90.00
_cell_angle_gamma 120.00
_cell_formula_units_Z 6
_cell_length_a 14.7327(18)
_cell_length_b 14.7327(18)
_cell_length_c 46.389(11)
_cell_measurement_temperature 223(2)
_cell_volume 8720(3)
_computing_structure_refinement 'SHELXL-97 (Sheldrick, 1997)'
_diffrn_ambient_temperature 223(2)
_diffrn_measured_fraction_theta_full 0.999
_diffrn_measured_fraction_theta_max 0.999
_diffrn_measurement_device_type 'Bruker CCD Area Detector'
_diffrn_measurement_method '\f and \w scan'
_diffrn_radiation_monochromator graphite
_diffrn_radiation_source 'fine-focus sealed tube'
_diffrn_radiation_type MoK\a
_diffrn_radiation_wavelength 0.71073
_diffrn_reflns_av_R_equivalents 0.0485
_diffrn_reflns_av_sigmaI/netI 0.0390
_diffrn_reflns_limit_h_max 16
_diffrn_reflns_limit_h_min -17
_diffrn_reflns_limit_k_max 17
_diffrn_reflns_limit_k_min -17
_diffrn_reflns_limit_l_max 53
_diffrn_reflns_limit_l_min -55
_diffrn_reflns_number 59169
_diffrn_reflns_theta_full 25.09
_diffrn_reflns_theta_max 25.09
_diffrn_reflns_theta_min 1.60
_exptl_absorpt_coefficient_mu 0.306
_exptl_absorpt_correction_T_max 0.9441
_exptl_absorpt_correction_T_min 0.9274
_exptl_absorpt_correction_type multi-scan
_exptl_absorpt_process_details 'SADABS (Bruker, 2008)'
_exptl_crystal_colour colorless
_exptl_crystal_density_diffrn 1.563
_exptl_crystal_density_method 'not measured'
_exptl_crystal_description prism
_exptl_crystal_F_000 4296
_exptl_crystal_size_max 0.25
_exptl_crystal_size_mid 0.21
_exptl_crystal_size_min 0.19
_platon_squeeze_details
;
;
_refine_diff_density_max 0.991
_refine_diff_density_min -0.595
_refine_diff_density_rms 0.098
_refine_ls_abs_structure_details 'Flack H D (1983), Acta Cryst. A39, 876-881'
_refine_ls_abs_structure_Flack 0.1(2)
_refine_ls_extinction_method none
_refine_ls_goodness_of_fit_ref 1.032
_refine_ls_hydrogen_treatment constr
_refine_ls_matrix_type full
_refine_ls_number_parameters 655
_refine_ls_number_reflns 10098
_refine_ls_number_restraints 25
_refine_ls_restrained_S_all 5.223
_refine_ls_R_factor_all 0.0825
_refine_ls_R_factor_gt 0.0762
_refine_ls_shift/su_max 0.001
_refine_ls_shift/su_mean 0.000
_refine_ls_structure_factor_coef Fsqd
_refine_ls_weighting_details 'calc w=1/[\s^2^(Fo^2^)+(0.1760P)^2^+0.0000P] where P=(Fo^2^+2Fc^2^)/3'
_refine_ls_weighting_scheme calc
_refine_ls_wR_factor_gt 0.2124
_refine_ls_wR_factor_ref 0.2189
_reflns_number_gt 8730
_reflns_number_total 10098
_reflns_threshold_expression >2sigma(I)
_cod_data_source_file c2ce25958c.txt
_cod_data_source_block compound3
_cod_database_code 7214921

loop_
_symmetry_equiv_pos_as_xyz
'x, y, z'
'-x, -y, z+1/2'
'-y, x-y, z+2/3'
'-x+y, -x, z+1/3'
'x-y, x, z+5/6'
'y, -x+y, z+1/6'

loop_
_atom_site_label
_atom_site_type_symbol
_atom_site_fract_x
_atom_site_fract_y
_atom_site_fract_z
_atom_site_U_iso_or_equiv
_atom_site_adp_type
_atom_site_occupancy
_atom_site_symmetry_multiplicity
_atom_site_calc_flag
_atom_site_refinement_flags
O1W O 0.5504(14) 0.0297(14) 0.5168(6) 0.051(5) Uani 1 1 d .
O2W O 0.8425(13) 0.3477(14) 0.5066(5) 0.046(4) Uani 1 1 d .
O3W O 0.4802(15) 0.1763(17) 0.5233(6) 0.056(5) Uani 1 1 d .
O4W O 0.6762(19) 0.3881(16) 0.4937(6) 0.063(6) Uani 1 1 d .
Ca1 Ca 0.6627(4) 0.2170(4) 0.5109(3) 0.0331(12) Uani 1 1 d .
Cl1 Cl 0.0484(17) 0.024(3) 0.4326(6) 0.173(9) Uani 1 1 d .
Cl3 Cl 0.091(9) -0.560(11) 0.364(6) 1.0(3) Uani 0.50 1 d P
Cl4 Cl 0.578(6) 0.020(4) 0.2576(13) 0.19(2) Uani 0.50 1 d P
C1 C 0.7747(18) 0.1414(19) 0.4551(6) 0.036(5) Uani 1 1 d .
C2 C 0.8521(19) 0.100(2) 0.4178(6) 0.038(5) Uani 1 1 d .
H2 H 0.9277 0.1224 0.4182 0.046 Uiso 1 1 calc R
C3 C 0.8332(19) 0.188(2) 0.4075(6) 0.039(5) Uani 1 1 d .
H3 H 0.8995 0.2507 0.4017 0.046 Uiso 1 1 calc R
C4 C 0.7487(18) 0.0460(18) 0.3763(6) 0.035(5) Uani 1 1 d .
C5 C 0.7564(18) 0.2856(18) 0.4330(6) 0.033(5) Uani 1 1 d .
H5A H 0.8045 0.3451 0.4210 0.040 Uiso 1 1 calc R
H5B H 0.7622 0.3112 0.4528 0.040 Uiso 1 1 calc R
C6 C 0.7325(18) 0.2005(18) 0.3636(6) 0.033(5) Uani 1 1 d .
H6A H 0.7883 0.2740 0.3631 0.040 Uiso 1 1 calc R
H6B H 0.7246 0.1719 0.3441 0.040 Uiso 1 1 calc R
C7 C 0.5663(18) 0.2034(16) 0.4413(6) 0.031(5) Uani 1 1 d .
C8 C 0.6230(18) 0.2603(17) 0.3934(6) 0.030(5) Uani 1 1 d .
H8 H 0.6591 0.3349 0.3875 0.036 Uiso 1 1 calc R
C9 C 0.5034(17) 0.2137(17) 0.3955(6) 0.032(5) Uani 1 1 d .
H9 H 0.4831 0.2663 0.3904 0.038 Uiso 1 1 calc R
C10 C 0.5415(18) 0.1200(17) 0.3612(5) 0.030(5) Uani 1 1 d .
C11 C 0.3791(19) 0.1473(18) 0.4397(6) 0.034(5) Uani 1 1 d .
H11A H 0.3924 0.1743 0.4595 0.041 Uiso 1 1 calc R
H11B H 0.3419 0.1776 0.4296 0.041 Uiso 1 1 calc R
C12 C 0.3514(17) 0.0544(18) 0.3701(6) 0.033(5) Uani 1 1 d .
H12A H 0.3128 0.0926 0.3704 0.039 Uiso 1 1 calc R
H12B H 0.3429 0.0235 0.3509 0.039 Uiso 1 1 calc R
C13 C 0.3105(16) -0.0271(18) 0.4630(6) 0.031(5) Uani 1 1 d .
C14 C 0.2490(17) -0.0261(18) 0.4164(6) 0.031(5) Uani 1 1 d .
H14 H 0.1958 -0.0065 0.4113 0.037 Uiso 1 1 calc R
C15 C 0.1966(16) -0.1410(16) 0.4282(5) 0.027(4) Uani 1 1 d .
H15 H 0.1201 -0.1717 0.4310 0.033 Uiso 1 1 calc R
C16 C 0.2836(17) -0.1284(17) 0.3847(6) 0.030(5) Uani 1 1 d .
C17 C 0.2147(18) -0.2143(18) 0.4763(6) 0.035(5) Uani 1 1 d .
H17A H 0.2250 -0.1842 0.4956 0.042 Uiso 1 1 calc R
H17B H 0.1394 -0.2625 0.4737 0.042 Uiso 1 1 calc R
C18 C 0.1897(18) -0.3046(17) 0.4066(6) 0.034(5) Uani 1 1 d .
H18A H 0.1181 -0.3440 0.4141 0.041 Uiso 1 1 calc R
H18B H 0.1888 -0.3295 0.3869 0.041 Uiso 1 1 calc R
C19 C 0.3564(18) -0.2488(18) 0.4908(6) 0.033(5) Uani 1 1 d .
C20 C 0.2428(17) -0.3569(17) 0.4544(6) 0.033(5) Uani 1 1 d .
H20 H 0.1718 -0.4169 0.4580 0.039 Uiso 1 1 calc R
C21 C 0.329(2) -0.3875(19) 0.4600(6) 0.038(6) Uani 1 1 d .
H21 H 0.2987 -0.4608 0.4668 0.046 Uiso 1 1 calc R
C22 C 0.335(2) -0.3395(17) 0.4115(6) 0.035(5) Uani 1 1 d .
C23 C 0.488(2) -0.304(2) 0.4942(7) 0.048(6) Uani 1 1 d .
H23A H 0.4793 -0.3744 0.4959 0.057 Uiso 1 1 calc R
H23B H 0.4984 -0.2741 0.5135 0.057 Uiso 1 1 calc R
C24 C 0.456(2) -0.3978(19) 0.4250(7) 0.042(6) Uani 1 1 d .
H24A H 0.4453 -0.4238 0.4051 0.050 Uiso 1 1 calc R
H24B H 0.4482 -0.4544 0.4377 0.050 Uiso 1 1 calc R
C25 C 0.652(2) -0.136(2) 0.4847(6) 0.038(6) Uani 1 1 d .
C26 C 0.625(2) -0.276(2) 0.4537(7) 0.044(6) Uani 1 1 d .
H26 H 0.6378 -0.3313 0.4610 0.053 Uiso 1 1 calc R
C27 C 0.726(2) -0.179(2) 0.4457(6) 0.037(5) Uani 1 1 d .
H27 H 0.7860 -0.1906 0.4470 0.044 Uiso 1 1 calc R
C28 C 0.6162(19) -0.2396(19) 0.4048(6) 0.037(5) Uani 1 1 d .
C29 C 0.819(2) 0.009(2) 0.4671(7) 0.045(6) Uani 1 1 d .
H29A H 0.8221 0.0361 0.4865 0.054 Uiso 1 1 calc R
H29B H 0.8859 0.0116 0.4634 0.054 Uiso 1 1 calc R
C30 C 0.7876(19) -0.086(2) 0.3966(6) 0.036(5) Uani 1 1 d .
H30A H 0.7730 -0.1143 0.3770 0.044 Uiso 1 1 calc R
H30B H 0.8553 -0.0771 0.4026 0.044 Uiso 1 1 calc R
N1 N 0.8062(15) 0.0750(17) 0.4465(6) 0.038(5) Uani 1 1 d .
N2 N 0.7884(16) 0.2085(16) 0.4325(5) 0.037(5) Uani 1 1 d .
N3 N 0.7954(15) 0.0172(16) 0.3963(5) 0.038(5) Uani 1 1 d .
N4 N 0.7636(16) 0.1421(17) 0.3833(5) 0.037(5) Uani 1 1 d .
N5 N 0.6514(15) 0.2475(15) 0.4230(5) 0.032(4) Uani 1 1 d .
N6 N 0.4794(14) 0.1816(14) 0.4253(5) 0.029(4) Uani 1 1 d .
N7 N 0.6340(15) 0.1953(15) 0.3722(5) 0.033(4) Uani 1 1 d .
N8 N 0.4631(15) 0.1293(16) 0.3748(5) 0.034(4) Uani 1 1 d .
N9 N 0.3131(14) 0.0355(15) 0.4405(5) 0.033(4) Uani 1 1 d .
N10 N 0.2496(15) -0.1299(15) 0.4551(5) 0.032(4) Uani 1 1 d .
N11 N 0.3057(14) -0.0291(14) 0.3912(5) 0.030(4) Uani 1 1 d .
N12 N 0.2206(15) -0.1949(15) 0.4053(5) 0.033(4) Uani 1 1 d .
N13 N 0.2683(15) -0.2728(14) 0.4744(5) 0.033(4) Uani 1 1 d .
N14 N 0.3938(17) -0.3127(17) 0.4818(6) 0.043(5) Uani 1 1 d .
N15 N 0.2565(15) -0.3270(15) 0.4240(5) 0.033(4) Uani 1 1 d .
N16 N 0.3784(17) -0.3718(15) 0.4319(5) 0.036(4) Uani 1 1 d .
N17 N 0.5802(17) -0.2387(17) 0.4765(6) 0.042(5) Uani 1 1 d .
N18 N 0.7345(17) -0.1016(18) 0.4661(5) 0.040(5) Uani 1 1 d .
N19 N 0.5654(17) -0.3067(17) 0.4279(6) 0.041(5) Uani 1 1 d .
N20 N 0.7063(17) -0.1603(18) 0.4159(5) 0.039(5) Uani 1 1 d .
O1 O 0.7429(13) 0.1459(13) 0.4791(4) 0.038(4) Uani 1 1 d .
O2 O 0.5677(13) 0.1874(13) 0.4666(5) 0.037(4) Uani 1 1 d .
O3 O 0.3537(13) 0.0063(13) 0.4865(4) 0.036(4) Uani 1 1 d .
O4 O 0.3918(14) -0.1831(14) 0.5098(5) 0.041(4) Uani 1 1 d .
O5 O 0.6427(16) -0.0918(15) 0.5050(5) 0.049(4) Uani 1 1 d .
O6 O 0.7001(14) -0.0060(14) 0.3549(5) 0.042(4) Uani 1 1 d .
O7 O 0.5281(13) 0.0572(13) 0.3420(4) 0.037(4) Uani 1 1 d .
O8 O 0.3135(12) -0.1537(12) 0.3627(4) 0.033(3) Uani 1 1 d .
O9 O 0.3594(15) -0.3236(15) 0.3861(5) 0.043(4) Uani 1 1 d .
O10 O 0.5851(15) -0.2486(14) 0.3800(5) 0.044(4) Uani 1 1 d .
C31 C -0.043(3) -0.210(4) 0.3805(8) 0.142(11) Uani 1 1 d D
H31 H -0.0808 -0.1917 0.3932 0.171 Uiso 1 1 calc R
C32 C 0.025(4) -0.136(3) 0.3610(9) 0.142(11) Uani 1 1 d D
H32 H 0.0345 -0.0677 0.3605 0.171 Uiso 1 1 calc R
C33 C 0.079(3) -0.165(3) 0.3422(8) 0.142(11) Uani 1 1 d D
C34 C 0.067(3) -0.265(3) 0.3424(8) 0.142(11) Uani 1 1 d D
H34 H 0.1051 -0.2818 0.3291 0.171 Uiso 1 1 calc R
C35 C -0.001(3) -0.342(3) 0.3625(8) 0.142(11) Uani 1 1 d D
H35 H -0.0098 -0.4099 0.3628 0.171 Uiso 1 1 calc R
C36 C -0.057(3) -0.313(3) 0.3820(7) 0.142(11) Uani 1 1 d D
C37 C -0.127(3) -0.388(6) 0.4013(9) 0.142(11) Uani 1 1 d D
O11 O 0.149(5) -0.090(4) 0.3222(14) 0.33(4) Uani 1 1 d D
H11 H 0.1489 -0.0342 0.3247 0.494 Uiso 1 1 calc R
O12 O -0.149(7) -0.485(7) 0.4049(18) 0.33(4) Uani 1 1 d D
H12 H -0.1137 -0.4980 0.3935 0.494 Uiso 1 1 calc R
O13 O -0.175(5) -0.357(7) 0.4184(15) 0.33(4) Uani 1 1 d D

loop_
_atom_site_aniso_label
_atom_site_aniso_U_11
_atom_site_aniso_U_22
_atom_site_aniso_U_33
_atom_site_aniso_U_23
_atom_site_aniso_U_13
_atom_site_aniso_U_12
O1W 0.043(10) 0.048(10) 0.054(12) -0.015(9) -0.005(9) 0.018(8)
O2W 0.038(9) 0.045(10) 0.048(12) -0.009(8) -0.001(8) 0.017(8)
O3W 0.045(10) 0.074(13) 0.051(13) -0.023(11) -0.007(9) 0.031(10)
O4W 0.080(15) 0.052(12) 0.045(13) -0.013(10) -0.030(11) 0.024(11)
Ca1 0.036(2) 0.039(2) 0.022(2) -0.0078(18) -0.0069(18) 0.017(2)
Cl1 0.144(14) 0.26(3) 0.178(19) -0.010(18) 0.009(13) 0.148(18)
Cl3 0.26(9) 0.45(17) 1.7(6) -0.7(3) 0.5(2) -0.19(11)
Cl4 0.27(6) 0.19(4) 0.20(5) 0.01(4) -0.02(4) 0.17(5)
C1 0.028(11) 0.042(13) 0.031(14) -0.009(10) -0.006(9) 0.013(10)
C2 0.035(12) 0.054(15) 0.027(13) -0.002(11) -0.001(10) 0.023(11)
C3 0.035(12) 0.045(13) 0.034(14) -0.005(10) -0.001(10) 0.018(11)
C4 0.032(11) 0.038(12) 0.034(14) -0.001(10) 0.002(10) 0.017(10)
C5 0.034(12) 0.031(11) 0.025(12) -0.004(9) -0.001(9) 0.009(9)
C6 0.033(11) 0.033(11) 0.026(12) 0.004(9) 0.005(9) 0.011(9)
C7 0.038(12) 0.026(10) 0.025(13) -0.009(8) -0.005(9) 0.012(9)
C8 0.039(12) 0.028(10) 0.019(11) 0.000(8) -0.002(9) 0.013(9)
C9 0.036(12) 0.024(10) 0.036(14) 0.002(9) 0.000(10) 0.016(9)
C10 0.039(12) 0.033(11) 0.018(12) 0.006(9) -0.004(9) 0.019(10)
C11 0.039(12) 0.034(12) 0.031(13) 0.000(10) 0.005(10) 0.021(10)
C12 0.035(11) 0.034(11) 0.024(12) 0.008(9) -0.006(9) 0.013(9)
C13 0.025(10) 0.037(12) 0.025(13) 0.007(9) 0.003(9) 0.013(9)
C14 0.033(11) 0.039(12) 0.021(11) -0.003(9) -0.001(9) 0.018(10)
C15 0.023(9) 0.030(10) 0.022(11) -0.008(8) -0.004(8) 0.009(8)
C16 0.026(10) 0.030(11) 0.028(13) -0.003(9) -0.007(9) 0.010(9)
C17 0.029(11) 0.038(12) 0.028(13) 0.005(10) 0.007(9) 0.009(10)
C18 0.036(12) 0.025(11) 0.027(13) -0.007(9) -0.008(9) 0.004(9)
C19 0.034(11) 0.032(11) 0.027(13) 0.007(9) 0.008(9) 0.011(10)
C20 0.032(11) 0.029(11) 0.030(13) 0.001(9) 0.010(9) 0.010(9)
C21 0.051(14) 0.033(12) 0.034(14) 0.008(10) 0.009(11) 0.023(11)
C22 0.047(13) 0.027(11) 0.029(14) -0.003(9) 0.004(10) 0.016(10)
C23 0.060(16) 0.063(17) 0.027(14) 0.011(12) 0.007(12) 0.036(14)
C24 0.053(14) 0.034(12) 0.038(15) 0.001(10) 0.006(11) 0.022(11)
C25 0.055(15) 0.054(15) 0.019(13) 0.004(10) -0.005(10) 0.037(13)
C26 0.067(17) 0.061(16) 0.035(15) 0.000(12) -0.003(12) 0.054(15)
C27 0.046(13) 0.056(14) 0.029(13) 0.002(10) -0.006(10) 0.040(12)
C28 0.044(13) 0.043(13) 0.033(15) -0.008(10) -0.005(10) 0.028(11)
C29 0.035(13) 0.066(17) 0.038(16) 0.000(12) -0.004(10) 0.028(12)
C30 0.039(12) 0.055(14) 0.025(13) -0.002(10) 0.002(10) 0.031(12)
N1 0.033(10) 0.052(12) 0.033(12) -0.003(9) -0.002(8) 0.024(9)
N2 0.041(11) 0.040(11) 0.028(11) 0.000(8) 0.001(8) 0.017(9)
N3 0.032(10) 0.044(11) 0.033(12) -0.007(9) -0.005(8) 0.015(9)
N4 0.038(10) 0.047(11) 0.023(11) -0.006(8) -0.004(8) 0.019(9)
N5 0.033(10) 0.032(9) 0.026(11) -0.001(8) -0.005(8) 0.012(8)
N6 0.031(9) 0.033(9) 0.024(10) 0.001(7) 0.002(8) 0.016(8)
N7 0.038(10) 0.034(10) 0.026(11) -0.004(8) -0.003(8) 0.018(8)
N8 0.034(10) 0.043(11) 0.025(10) 0.001(8) 0.000(8) 0.019(9)
N9 0.030(9) 0.031(9) 0.035(11) -0.001(8) -0.006(8) 0.013(8)
N10 0.042(11) 0.038(10) 0.018(10) 0.002(8) 0.002(8) 0.021(9)
N11 0.029(9) 0.032(9) 0.029(11) 0.001(8) 0.002(8) 0.016(8)
N12 0.035(10) 0.033(10) 0.027(11) -0.003(8) 0.005(8) 0.014(8)
N13 0.042(11) 0.033(10) 0.019(10) -0.001(7) 0.004(8) 0.016(9)
N14 0.047(12) 0.047(12) 0.034(12) -0.002(9) -0.005(9) 0.024(10)
N15 0.038(10) 0.034(10) 0.026(11) -0.002(8) 0.001(8) 0.017(8)
N16 0.049(11) 0.030(9) 0.027(11) 0.002(8) 0.006(9) 0.019(9)
N17 0.052(12) 0.045(12) 0.035(12) 0.006(9) 0.010(10) 0.029(11)
N18 0.043(11) 0.055(13) 0.033(12) -0.006(9) -0.006(9) 0.033(10)
N19 0.054(12) 0.042(11) 0.032(12) 0.004(9) 0.000(10) 0.028(10)
N20 0.050(12) 0.055(12) 0.023(11) -0.001(9) -0.003(9) 0.034(11)
O1 0.043(9) 0.049(9) 0.022(9) -0.007(7) 0.001(7) 0.023(8)
O2 0.035(9) 0.044(9) 0.022(9) -0.006(7) -0.008(7) 0.013(7)
O3 0.043(9) 0.039(9) 0.022(9) 0.000(7) -0.003(7) 0.015(7)
O4 0.050(10) 0.049(10) 0.025(9) -0.007(8) -0.004(8) 0.026(8)
O5 0.066(12) 0.053(11) 0.030(11) -0.003(8) -0.002(9) 0.033(10)
O6 0.052(10) 0.046(10) 0.026(9) -0.004(8) -0.001(8) 0.023(8)
O7 0.046(9) 0.039(9) 0.026(9) -0.004(7) 0.000(7) 0.020(8)
O8 0.035(8) 0.035(8) 0.025(9) 0.002(6) 0.006(6) 0.014(7)
O9 0.059(11) 0.049(10) 0.025(10) -0.008(7) 0.005(8) 0.030(9)
O10 0.058(11) 0.050(10) 0.026(10) -0.004(7) 0.004(8) 0.029(9)
C31 0.14(2) 0.117(18) 0.16(3) -0.032(17) -0.08(2) 0.055(16)
C32 0.14(2) 0.117(18) 0.16(3) -0.032(17) -0.08(2) 0.055(16)
C33 0.14(2) 0.117(18) 0.16(3) -0.032(17) -0.08(2) 0.055(16)
C34 0.14(2) 0.117(18) 0.16(3) -0.032(17) -0.08(2) 0.055(16)
C35 0.14(2) 0.117(18) 0.16(3) -0.032(17) -0.08(2) 0.055(16)
C36 0.14(2) 0.117(18) 0.16(3) -0.032(17) -0.08(2) 0.055(16)
C37 0.14(2) 0.117(18) 0.16(3) -0.032(17) -0.08(2) 0.055(16)
O11 0.36(8) 0.21(5) 0.28(7) -0.10(5) 0.10(6) 0.05(5)
O12 0.36(8) 0.21(5) 0.28(7) -0.10(5) 0.10(6) 0.05(5)
O13 0.36(8) 0.21(5) 0.28(7) -0.10(5) 0.10(6) 0.05(5)

loop_
_atom_type_symbol
_atom_type_description
_atom_type_scat_dispersion_real
_atom_type_scat_dispersion_imag
_atom_type_scat_source
C C 0.0033 0.0016 'International Tables Vol C Tables 4.2.6.8 and 6.1.1.4'
H H 0.0000 0.0000 'International Tables Vol C Tables 4.2.6.8 and 6.1.1.4'
N N 0.0061 0.0033 'International Tables Vol C Tables 4.2.6.8 and 6.1.1.4'
O O 0.0106 0.0060 'International Tables Vol C Tables 4.2.6.8 and 6.1.1.4'
Ca Ca 0.2262 0.3064 'International Tables Vol C Tables 4.2.6.8 and 6.1.1.4'
Cl Cl 0.1484 0.1585 'International Tables Vol C Tables 4.2.6.8 and 6.1.1.4'

loop_
_geom_angle_atom_site_label_1
_geom_angle_atom_site_label_2
_geom_angle_atom_site_label_3
_geom_angle
_geom_angle_site_symmetry_1
_geom_angle_site_symmetry_3
O2W Ca1 O9 81.5(7) . 6_665
O2W Ca1 O2 112.8(7) . .
O9 Ca1 O2 132.2(6) 6_665 .
O2W Ca1 O1W 141.4(7) . .
O9 Ca1 O1W 114.2(7) 6_665 .
O2 Ca1 O1W 83.4(7) . .
O2W Ca1 O1 73.4(6) . .
O9 Ca1 O1 148.4(6) 6_665 .
O2 Ca1 O1 76.5(6) . .
O1W Ca1 O1 77.3(6) . .
O2W Ca1 O10 75.8(7) . 6_665
O9 Ca1 O10 75.1(6) 6_665 6_665
O2 Ca1 O10 151.2(6) . 6_665
O1W Ca1 O10 74.9(7) . 6_665
O1 Ca1 O10 80.3(6) . 6_665
O2W Ca1 O3W 146.9(7) . .
O9 Ca1 O3W 73.2(7) 6_665 .
O2 Ca1 O3W 72.3(7) . .
O1W Ca1 O3W 70.2(7) . .
O1 Ca1 O3W 136.8(6) . .
O10 Ca1 O3W 116.2(7) 6_665 .
O2W Ca1 O4W 70.7(7) . .
O9 Ca1 O4W 72.8(7) 6_665 .
O2 Ca1 O4W 70.3(6) . .
O1W Ca1 O4W 146.3(7) . .
O1 Ca1 O4W 114.9(7) . .
O10 Ca1 O4W 136.2(6) 6_665 .
O3W Ca1 O4W 81.6(8) . .
O1 C1 N1 127(2) . .
O1 C1 N2 125(2) . .
N1 C1 N2 108(2) . .
N1 C2 N3 114(2) . .
N1 C2 C3 104(2) . .
N3 C2 C3 103(2) . .
N1 C2 H2 111.7 . .
N3 C2 H2 111.7 . .
C3 C2 H2 111.7 . .
N2 C3 N4 116(2) . .
N2 C3 C2 103(2) . .
N4 C3 C2 104(2) . .
N2 C3 H3 111.3 . .
N4 C3 H3 111.3 . .
C2 C3 H3 111.3 . .
O6 C4 N3 126(2) . .
O6 C4 N4 125(2) . .
N3 C4 N4 109(2) . .
N2 C5 N5 113.8(19) . .
N2 C5 H5A 108.8 . .
N5 C5 H5A 108.8 . .
N2 C5 H5B 108.8 . .
N5 C5 H5B 108.8 . .
H5A C5 H5B 107.7 . .
N7 C6 N4 112.8(18) . .
N7 C6 H6A 109.0 . .
N4 C6 H6A 109.0 . .
N7 C6 H6B 109.0 . .
N4 C6 H6B 109.0 . .
H6A C6 H6B 107.8 . .
O2 C7 N6 126(2) . .
O2 C7 N5 126(2) . .
N6 C7 N5 108(2) . .
N7 C8 N5 114.7(19) . .
N7 C8 C9 103.2(17) . .
N5 C8 C9 102.7(18) . .
N7 C8 H8 111.8 . .
N5 C8 H8 111.8 . .
C9 C8 H8 111.8 . .
N8 C9 N6 115.2(18) . .
N8 C9 C8 103.3(18) . .
N6 C9 C8 104.0(17) . .
N8 C9 H9 111.3 . .
N6 C9 H9 111.3 . .
C8 C9 H9 111.3 . .
O7 C10 N7 127(2) . .
O7 C10 N8 125(2) . .
N7 C10 N8 107.1(19) . .
N9 C11 N6 113.4(19) . .
N9 C11 H11A 108.9 . .
N6 C11 H11A 108.9 . .
N9 C11 H11B 108.9 . .
N6 C11 H11B 108.9 . .
H11A C11 H11B 107.7 . .
N11 C12 N8 114.1(18) . .
N11 C12 H12A 108.7 . .
N8 C12 H12A 108.7 . .
N11 C12 H12B 108.7 . .
N8 C12 H12B 108.7 . .
H12A C12 H12B 107.6 . .
O3 C13 N10 127(2) . .
O3 C13 N9 124(2) . .
N10 C13 N9 109(2) . .
N9 C14 N11 115.9(18) . .
N9 C14 C15 102.8(17) . .
N11 C14 C15 103.3(17) . .
N9 C14 H14 111.4 . .
N11 C14 H14 111.4 . .
C15 C14 H14 111.4 . .
N10 C15 N12 115.1(18) . .
N10 C15 C14 103.6(16) . .
N12 C15 C14 102.1(17) . .
N10 C15 H15 111.8 . .
N12 C15 H15 111.8 . .
C14 C15 H15 111.8 . .
O8 C16 N12 126(2) . .
O8 C16 N11 125(2) . .
N12 C16 N11 109(2) . .
N13 C17 N10 113.9(19) . .
N13 C17 H17A 108.8 . .
N10 C17 H17A 108.8 . .
N13 C17 H17B 108.8 . .
N10 C17 H17B 108.8 . .
H17A C17 H17B 107.7 . .
N15 C18 N12 114.3(18) . .
N15 C18 H18A 108.7 . .
N12 C18 H18A 108.7 . .
N15 C18 H18B 108.7 . .
N12 C18 H18B 108.7 . .
H18A C18 H18B 107.6 . .
O4 C19 N14 127(2) . .
O4 C19 N13 125(2) . .
N14 C19 N13 108(2) . .
N13 C20 N15 115.2(18) . .
N13 C20 C21 103.8(19) . .
N15 C20 C21 103.9(18) . .
N13 C20 H20 111.2 . .
N15 C20 H20 111.2 . .
C21 C20 H20 111.2 . .
N14 C21 N16 115(2) . .
N14 C21 C20 102.6(19) . .
N16 C21 C20 102.4(19) . .
N14 C21 H21 112.1 . .
N16 C21 H21 112.1 . .
C20 C21 H21 112.1 . .
O9 C22 N16 127(2) . .
O9 C22 N15 124(2) . .
N16 C22 N15 109(2) . .
N14 C23 N17 112(2) . .
N14 C23 H23A 109.3 . .
N17 C23 H23A 109.3 . .
N14 C23 H23B 109.3 . .
N17 C23 H23B 109.3 . .
H23A C23 H23B 107.9 . .
N16 C24 N19 113(2) . .
N16 C24 H24A 109.0 . .
N19 C24 H24A 109.0 . .
N16 C24 H24B 109.0 . .
N19 C24 H24B 109.0 . .
H24A C24 H24B 107.8 . .
O5 C25 N18 128(3) . .
O5 C25 N17 125(2) . .
N18 C25 N17 107(2) . .
N19 C26 N17 114(2) . .
N19 C26 C27 105(2) . .
N17 C26 C27 104(2) . .
N19 C26 H26 111.4 . .
N17 C26 H26 111.4 . .
C27 C26 H26 111.4 . .
N18 C27 N20 115(2) . .
N18 C27 C26 104(2) . .
N20 C27 C26 103(2) . .
N18 C27 H27 111.4 . .
N20 C27 H27 111.4 . .
C26 C27 H27 111.4 . .
O10 C28 N20 127(2) . .
O10 C28 N19 127(2) . .
N20 C28 N19 105(2) . .
N1 C29 N18 114(2) . .
N1 C29 H29A 108.8 . .
N18 C29 H29A 108.8 . .
N1 C29 H29B 108.8 . .
N18 C29 H29B 108.8 . .
H29A C29 H29B 107.7 . .
N20 C30 N3 113.5(19) . .
N20 C30 H30A 108.9 . .
N3 C30 H30A 108.9 . .
N20 C30 H30B 108.9 . .
N3 C30 H30B 108.9 . .
H30A C30 H30B 107.7 . .
C1 N1 C29 120(2) . .
C1 N1 C2 112(2) . .
C29 N1 C2 125(2) . .
C1 N2 C5 124(2) . .
C1 N2 C3 112(2) . .
C5 N2 C3 123(2) . .
C4 N3 C30 123(2) . .
C4 N3 C2 112(2) . .
C30 N3 C2 125(2) . .
C4 N4 C3 112(2) . .
C4 N4 C6 122(2) . .
C3 N4 C6 124(2) . .
C7 N5 C5 122(2) . .
C7 N5 C8 112.5(18) . .
C5 N5 C8 124.8(19) . .
C7 N6 C9 113.1(18) . .
C7 N6 C11 120(2) . .
C9 N6 C11 126.0(18) . .
C10 N7 C8 113.6(19) . .
C10 N7 C6 120.2(19) . .
C8 N7 C6 126.0(19) . .
C10 N8 C9 112.7(18) . .
C10 N8 C12 122(2) . .
C9 N8 C12 124.8(19) . .
C13 N9 C11 124(2) . .
C13 N9 C14 111.8(18) . .
C11 N9 C14 123.5(19) . .
C13 N10 C15 112.1(18) . .
C13 N10 C17 121(2) . .
C15 N10 C17 123.1(19) . .
C16 N11 C12 122(2) . .
C16 N11 C14 112.2(18) . .
C12 N11 C14 123.4(19) . .
C16 N12 C18 123.8(19) . .
C16 N12 C15 112.6(18) . .
C18 N12 C15 123.3(19) . .
C19 N13 C17 123(2) . .
C19 N13 C20 112.3(19) . .
C17 N13 C20 125(2) . .
C19 N14 C23 121(2) . .
C19 N14 C21 113(2) . .
C23 N14 C21 125(2) . .
C22 N15 C18 120(2) . .
C22 N15 C20 111(2) . .
C18 N15 C20 127(2) . .
C22 N16 C24 122(2) . .
C22 N16 C21 114(2) . .
C24 N16 C21 125(2) . .
C25 N17 C23 121(2) . .
C25 N17 C26 111(2) . .
C23 N17 C26 126(2) . .
C25 N18 C27 114(2) . .
C25 N18 C29 120(2) . .
C27 N18 C29 126(2) . .
C28 N19 C26 113(2) . .
C28 N19 C24 121(2) . .
C26 N19 C24 125(2) . .
C28 N20 C30 120(2) . .
C28 N20 C27 113(2) . .
C30 N20 C27 124(2) . .
C1 O1 Ca1 149.2(17) . .
C7 O2 Ca1 150.2(16) . .
C22 O9 Ca1 152.7(18) . 5_544
C28 O10 Ca1 150.0(18) . 5_544
C32 C31 C36 122.3(19) . .
C32 C31 H31 118.8 . .
C36 C31 H31 118.8 . .
C31 C32 C33 118(3) . .
C31 C32 H32 121.2 . .
C33 C32 H32 121.2 . .
C34 C33 C32 123(3) . .
C34 C33 O11 120(5) . .
C32 C33 O11 118(4) . .
C33 C34 C35 120.7(19) . .
C33 C34 H34 119.6 . .
C35 C34 H34 119.6 . .
C36 C35 C34 117(2) . .
C36 C35 H35 121.4 . .
C34 C35 H35 121.4 . .
C37 C36 C31 122(4) . .
C37 C36 C35 118(4) . .
C31 C36 C35 119.5(18) . .
O13 C37 O12 115(6) . .
O13 C37 C36 116(8) . .
O12 C37 C36 129(5) . .
C33 O11 H11 109.5 . .
C37 O12 H12 109.5 . .

loop_
_geom_bond_atom_site_label_1
_geom_bond_atom_site_label_2
_geom_bond_distance
_geom_bond_site_symmetry_2
O1W Ca1 2.421(19) .
O2W Ca1 2.381(18) .
O3W Ca1 2.51(2) .
O4W Ca1 2.55(2) .
Ca1 O9 2.385(18) 6_665
Ca1 O2 2.398(16) .
Ca1 O1 2.432(17) .
Ca1 O10 2.450(19) 6_665
C1 O1 1.22(3) .
C1 N1 1.34(3) .
C1 N2 1.39(3) .
C2 N1 1.45(3) .
C2 N3 1.47(3) .
C2 C3 1.53(4) .
C2 H2 0.9900 .
C3 N2 1.44(3) .
C3 N4 1.44(3) .
C3 H3 0.9900 .
C4 O6 1.24(3) .
C4 N3 1.34(3) .
C4 N4 1.36(3) .
C5 N2 1.43(3) .
C5 N5 1.43(3) .
C5 H5A 0.9800 .
C5 H5B 0.9800 .
C6 N7 1.47(3) .
C6 N4 1.48(3) .
C6 H6A 0.9800 .
C6 H6B 0.9800 .
C7 O2 1.20(3) .
C7 N6 1.37(3) .
C7 N5 1.38(3) .
C8 N7 1.44(3) .
C8 N5 1.47(3) .
C8 C9 1.54(3) .
C8 H8 0.9900 .
C9 N8 1.44(3) .
C9 N6 1.45(3) .
C9 H9 0.9900 .
C10 O7 1.23(3) .
C10 N7 1.35(3) .
C10 N8 1.38(3) .
C11 N9 1.44(3) .
C11 N6 1.46(3) .
C11 H11A 0.9800 .
C11 H11B 0.9800 .
C12 N11 1.45(3) .
C12 N8 1.47(3) .
C12 H12A 0.9800 .
C12 H12B 0.9800 .
C13 O3 1.24(3) .
C13 N10 1.37(3) .
C13 N9 1.38(3) .
C14 N9 1.45(3) .
C14 N11 1.45(3) .
C14 C15 1.57(3) .
C14 H14 0.9900 .
C15 N10 1.44(3) .
C15 N12 1.47(3) .
C15 H15 0.9900 .
C16 O8 1.24(3) .
C16 N12 1.35(3) .
C16 N11 1.37(3) .
C17 N13 1.43(3) .
C17 N10 1.46(3) .
C17 H17A 0.9800 .
C17 H17B 0.9800 .
C18 N15 1.44(3) .
C18 N12 1.44(3) .
C18 H18A 0.9800 .
C18 H18B 0.9800 .
C19 O4 1.22(3) .
C19 N14 1.37(3) .
C19 N13 1.39(3) .
C20 N13 1.44(3) .
C20 N15 1.46(3) .
C20 C21 1.57(4) .
C20 H20 0.9900 .
C21 N14 1.45(4) .
C21 N16 1.45(3) .
C21 H21 0.9900 .
C22 O9 1.22(3) .
C22 N16 1.35(3) .
C22 N15 1.39(3) .
C23 N14 1.45(4) .
C23 N17 1.46(4) .
C23 H23A 0.9800 .
C23 H23B 0.9800 .
C24 N16 1.41(3) .
C24 N19 1.50(4) .
C24 H24A 0.9800 .
C24 H24B 0.9800 .
C25 O5 1.20(3) .
C25 N18 1.36(3) .
C25 N17 1.40(4) .
C26 N19 1.42(4) .
C26 N17 1.48(3) .
C26 C27 1.50(4) .
C26 H26 0.9900 .
C27 N18 1.44(3) .
C27 N20 1.46(3) .
C27 H27 0.9900 .
C28 O10 1.22(3) .
C28 N20 1.36(3) .
C28 N19 1.40(3) .
C29 N1 1.44(4) .
C29 N18 1.47(4) .
C29 H29A 0.9800 .
C29 H29B 0.9800 .
C30 N20 1.46(3) .
C30 N3 1.46(3) .
C30 H30A 0.9800 .
C30 H30B 0.9800 .
O9 Ca1 2.385(18) 5_544
O10 Ca1 2.450(19) 5_544
C31 C32 1.388(10) .
C31 C36 1.424(10) .
C31 H31 0.9400 .
C32 C33 1.390(10) .
C32 H32 0.9400 .
C33 C34 1.390(10) .
C33 O11 1.41(7) .
C34 C35 1.427(10) .
C34 H34 0.9400 .
C35 C36 1.426(10) .
C35 H35 0.9400 .
C36 C37 1.39(5) .
C37 O13 1.296(10) .
C37 O12 1.31(9) .
O11 H11 0.8300 .
O12 H12 0.8300 .

loop_
_platon_squeeze_void_nr
_platon_squeeze_void_average_x
_platon_squeeze_void_average_y
_platon_squeeze_void_average_z
_platon_squeeze_void_volume
_platon_squeeze_void_count_electrons
_platon_squeeze_void_content
1 0.000 1.000 0.002 1610 626 ' '
2 0.062 0.580 0.094 49 10 ' '
3 -0.062 0.420 0.594 49 10 ' '
4 0.087 0.440 0.965 24 8 ' '
5 0.352 0.913 0.299 24 8 ' '
6 0.420 0.481 0.761 49 10 ' '
7 0.440 0.352 0.132 24 8 ' '
8 0.481 0.062 0.928 49 10 ' '
9 0.518 0.938 0.428 49 10 ' '
10 0.580 0.518 0.261 49 10 ' '
11 0.560 0.647 0.632 24 8 ' '
12 0.647 0.087 0.799 24 8 ' '
13 0.913 0.560 0.465 24 8 ' '
